data_2008395
loop_
_publ_author_name
'Hughes, Andrew B.'
'Mackay, Maureen F.'
'McCaffrey, Narelle L.'

_publ_section_title
;
 Absolute structure of an <i>N</i>-pentenoyl benzisothiazole
;
_journal_issue 4
_journal_name_full 'Acta Crystallographica Section C'
_journal_page_first 610
_journal_page_last 612
_journal_paper_doi 10.1107/S0108270198016126
_journal_volume 55
_journal_year 1999
_chemical_formula_moiety 'C17 H27 N1 O3 S1'
_chemical_formula_sum 'C17 H27 N O3 S'
_chemical_formula_weight 325.5
_chemical_melting_point 393.5(5)
_chemical_name_common 'N-Pentenoyl Sultam'
_chemical_name_systematic
; 3H-3aR,6S,7aS-8,8-Dimethyl-N-[(3S)-3,4-dimethylpent-4-enoyl]-2,2-
  dioxo-3a-6-methano-4,5,6,7-tetrahydro-2,1-benzisothiazole
;
_space_group_IT_number 19
_symmetry_cell_setting orthorhombic
_symmetry_space_group_name_Hall 'P 2ac 2ab'
_symmetry_space_group_name_H-M 'P 21 21 21'
_audit_creation_method ' SHELXL (Sheldrick, 1993)'
_cell_angle_alpha 90.00
_cell_angle_beta 90.00
_cell_angle_gamma 90.00
_cell_formula_units_Z 4
_cell_length_a 7.922(2)
_cell_length_b 8.198(2)
_cell_length_c 26.580(4)
_cell_measurement_reflns_used 25
_cell_measurement_temperature 293(2)
_cell_measurement_theta_max 30.8
_cell_measurement_theta_min 20.3
_cell_volume 1726.2(7)
_computing_cell_refinement 'Rigaku-AFC Software'
_computing_data_collection 'Rigaku-AFC Software (Rigaku, 1974)'
_computing_data_reduction 'Rigaku-AFC Software'
_computing_molecular_graphics 'ORTEPII (Johnson, 1976)'
_computing_publication_material SHELXL93
_computing_structure_refinement 'SHELXL93 (Sheldrick, 1993)'
_computing_structure_solution 'SHELXS86 (Sheldrick, 1985)'
_diffrn_ambient_temperature 293(2)
_diffrn_measurement_device 'Rigaku-AFC diffractometer'
_diffrn_measurement_method \w/2\q
_diffrn_radiation_monochromator graphite
_diffrn_radiation_source 'fine-focus sealed tube'
_diffrn_radiation_type CuK\a
_diffrn_radiation_wavelength 1.5418
_diffrn_reflns_av_R_equivalents 0.029
_diffrn_reflns_limit_h_max 9
_diffrn_reflns_limit_h_min 0
_diffrn_reflns_limit_k_max 9
_diffrn_reflns_limit_k_min 0
_diffrn_reflns_limit_l_max 31
_diffrn_reflns_limit_l_min 0
_diffrn_reflns_number 2031
_diffrn_reflns_theta_max 64.8
_diffrn_reflns_theta_min 3.3
_diffrn_standards_decay_% none
_diffrn_standards_interval_count 100
_diffrn_standards_number 3
_exptl_absorpt_coefficient_mu 1.76
_exptl_absorpt_correction_T_max 0.628
_exptl_absorpt_correction_T_min 0.539
_exptl_absorpt_correction_type 'Gaussian (SHELX-76; Sheldrick, 1976)'
_exptl_crystal_colour colourless
_exptl_crystal_density_diffrn 1.252
_exptl_crystal_density_meas 1.250(10)
_exptl_crystal_density_method flotation
_exptl_crystal_description prismatic
_exptl_crystal_F_000 176
_exptl_crystal_size_max 0.48
_exptl_crystal_size_mid 0.32
_exptl_crystal_size_min 0.32
_refine_diff_density_max 0.235
_refine_diff_density_min -0.349
_refine_ls_abs_structure_details 'Flack (1983)'
_refine_ls_abs_structure_Flack 0.01(4)
_refine_ls_extinction_coef 0.0058(9)
_refine_ls_extinction_method 'SHELXL93 (Sheldrick, 1993)'
_refine_ls_goodness_of_fit_all 1.055
_refine_ls_goodness_of_fit_obs 1.047
_refine_ls_hydrogen_treatment refU
_refine_ls_matrix_type full
_refine_ls_number_parameters 206
_refine_ls_number_reflns 1695
_refine_ls_number_restraints 0
_refine_ls_restrained_S_all 1.055
_refine_ls_restrained_S_obs 1.047
_refine_ls_R_factor_all 0.054
_refine_ls_R_factor_obs 0.054
_refine_ls_shift/su_max 0.014
_refine_ls_shift/su_mean 0.001
_refine_ls_structure_factor_coef Fsqd
_refine_ls_weighting_details 'w = 1/[\s^2^(Fo^2^)+(0.1092P)^2^+0.5883P] where P=(Fo^2^+2Fc^2^)/3'
_refine_ls_weighting_scheme calc
_refine_ls_wR_factor_all 0.152
_refine_ls_wR_factor_obs 0.144
_reflns_number_observed 1562
_reflns_number_total 1695
_reflns_observed_criterion I>2\s(I)
_cod_data_source_file ob1002.cif
_cod_data_source_block 1
_cod_depositor_comments
;
The following automatic conversions were performed:
'_atom_site_thermal_displace_type' value 'UISO' changed to 'Uiso'
according to '/home/saulius/struct/CIF-dictionaries/cif_core.dic'
dictionary named 'cif_core.dic' version 2.4.1 from
2010-06-29.

'_atom_site_calc_flag' value 'CALC' changed to 'calc'
according to '/home/saulius/struct/CIF-dictionaries/cif_core.dic'
dictionary named 'cif_core.dic' version 2.4.1 from 2010-06-29.

Automatic conversion script
Id: cif_fix_enum 1527 2010-12-29 10:47:43Z saulius 

The following automatic conversions were performed:

'_chemical_melting_point' value '393-394' was changed to '393.5(5)' -
the average value was taken and precision was estimated.

Automatic conversion script
Id: cif_fix_values 1646 2011-03-28 12:23:43Z adriana 

The following automatic conversions were performed:

'_chemical_melting_point' value '393-394' was changed to '393.5(5)' -
the average value was taken and precision was
estimated.

'_atom_site_thermal_displace_type' value 'UISO' changed
to 'Uiso' according to
/home/saulius/struct/CIF-dictionaries/cif_core.dic dictionary named
'cif_core.dic' version 2.4.1 from 2010-06-29.

'_atom_site_calc_flag'
value 'CALC' changed to 'calc' according to
/home/saulius/struct/CIF-dictionaries/cif_core.dic dictionary named
'cif_core.dic' version 2.4.1 from 2010-06-29.

Automatic conversion script
Id: cif_fix_values 1715 2011-07-08 13:25:40Z adriana 

The following automatic conversions were performed:

'_refine_ls_weighting_scheme' value 'calc w =
1/[\s^2^(Fo^2^)+(0.1092P)^2^+0.5883P] where P=(Fo^2^+2Fc^2^)/3' was
changed to 'calc'. New tag '_refine_ls_weighting_details' was
created. The value of the new tag was set to 'w =
1/[\s^2^(Fo^2^)+(0.1092P)^2^+0.5883P] where P=(Fo^2^+2Fc^2^)/3'.

Automatic conversion script
Id: cif_fix_values 3143 2015-03-26 13:38:13Z robertas 
;
_cod_original_formula_sum 'C17 H27 N1 O3 S1'
_cod_database_code 2008395

loop_
_symmetry_equiv_pos_as_xyz
'x, y, z'
'-x, y+1/2, -z+1/2'
'-x+1/2, -y, z+1/2'
'x+1/2, -y+1/2, -z'

loop_
_atom_site_aniso_label
_atom_site_aniso_U_11
_atom_site_aniso_U_22
_atom_site_aniso_U_33
_atom_site_aniso_U_12
_atom_site_aniso_U_13
_atom_site_aniso_U_23
N1 0.037(2) 0.040(2) 0.053(2) 0.0001(14) -0.0044(14) 0.009(2)
O2 0.064(2) 0.109(3) 0.050(2) -0.019(2) -0.007(2) 0.028(2)
O2' 0.061(2) 0.045(2) 0.139(4) 0.006(2) -0.023(2) 0.014(2)
S2 0.0430(5) 0.0477(6) 0.0599(6) -0.0034(5) -0.0115(5) 0.0163(5)
C3 0.038(2) 0.055(2) 0.050(2) -0.006(2) -0.008(2) 0.007(2)
C3a 0.038(2) 0.047(2) 0.043(2) -0.005(2) -0.003(2) 0.008(2)
C4 0.061(3) 0.052(2) 0.069(3) -0.019(2) -0.003(2) 0.019(2)
C5 0.069(3) 0.074(3) 0.077(3) -0.012(3) -0.003(3) 0.034(3)
C6 0.051(3) 0.093(4) 0.043(2) -0.001(3) -0.004(2) 0.018(2)
C7 0.047(2) 0.072(3) 0.048(2) -0.003(2) -0.009(2) 0.017(2)
C7a 0.041(2) 0.041(2) 0.043(2) 0.000(2) -0.004(2) 0.010(2)
C8 0.041(2) 0.085(3) 0.044(2) 0.003(2) 0.006(2) 0.004(2)
C8' 0.057(3) 0.125(6) 0.056(3) -0.003(4) 0.008(2) 0.014(3)
C8'' 0.075(3) 0.095(4) 0.060(3) 0.017(4) -0.002(3) -0.026(3)
C9 0.037(2) 0.044(2) 0.055(2) -0.004(2) -0.004(2) 0.003(2)
O9 0.0354(14) 0.056(2) 0.086(2) -0.0009(15) -0.0005(14) 0.019(2)
C10 0.054(3) 0.050(2) 0.079(3) -0.014(2) -0.012(3) 0.019(2)
C11 0.041(2) 0.048(2) 0.060(2) -0.007(2) 0.004(2) 0.008(2)
C11' 0.157(7) 0.091(4) 0.055(3) -0.055(5) 0.009(4) -0.001(3)
C12 0.053(2) 0.051(2) 0.063(2) -0.010(2) -0.005(2) 0.010(2)
C12' 0.157(8) 0.093(5) 0.071(3) -0.026(5) 0.039(5) 0.016(3)
C13 0.066(3) 0.049(3) 0.101(4) -0.006(2) -0.014(3) 0.007(3)

loop_
_atom_site_label
_atom_site_fract_x
_atom_site_fract_y
_atom_site_fract_z
_atom_site_U_iso_or_equiv
_atom_site_thermal_displace_type
_atom_site_calc_flag
_atom_site_refinement_flags
_atom_site_occupancy
_atom_site_disorder_group
_atom_site_type_symbol
N1 -0.0091(4) 0.2599(4) 0.10919(12) 0.0433(8) Uani d . 1 . N
O2 -0.1291(4) 0.2893(5) 0.02056(11) 0.0743(11) Uani d . 1 . O
O2' -0.2313(5) 0.4721(4) 0.0869(2) 0.0817(13) Uani d . 1 . O
S2 -0.17412(13) 0.31450(13) 0.07233(4) 0.0502(4) Uani d . 1 . S
C3 -0.3147(5) 0.1578(5) 0.09399(15) 0.0476(9) Uani d . 1 . C
H3\a -0.4203 0.2050 0.1053 0.072(4) Uiso calc R 1 . H
H3\b -0.3385 0.0810 0.0672 0.072(4) Uiso calc R 1 . H
C3a -0.2252(5) 0.0725(5) 0.13736(14) 0.0428(10) Uani d . 1 . C
C4 -0.2466(7) -0.1154(6) 0.1406(2) 0.0606(12) Uani d . 1 . C
H4\a -0.1846 -0.1705 0.1141 0.072(4) Uiso calc R 1 . H
H4\b -0.3645 -0.1469 0.1389 0.072(4) Uiso calc R 1 . H
C5 -0.1693(8) -0.1515(7) 0.1934(2) 0.073(2) Uani d . 1 . C
H5\a -0.2502 -0.2072 0.2148 0.072(4) Uiso calc R 1 . H
H5\b -0.0686 -0.2182 0.1905 0.072(4) Uiso calc R 1 . H
C6 -0.1270(6) 0.0164(8) 0.2143(2) 0.0622(13) Uani d . 1 . C
H6 -0.1196 0.0198 0.2511 0.072(4) Uiso calc R 1 . H
C7 0.0324(6) 0.0804(7) 0.18746(15) 0.0557(12) Uani d . 1 . C
H7\a 0.1244 0.0027 0.1894 0.072(4) Uiso calc R 1 . H
H7\b 0.0689 0.1841 0.2013 0.072(4) Uiso calc R 1 . H
C7a -0.0335(5) 0.0995(5) 0.13225(14) 0.0416(9) Uani d . 1 . C
H7a 0.0157 0.0147 0.1108 0.072(4) Uiso calc R 1 . H
C8 -0.2685(6) 0.1266(7) 0.1922(2) 0.0567(12) Uani d . 1 . C
C8' -0.4486(7) 0.0773(9) 0.2086(2) 0.079(2) Uani d . 1 . C
H8'\a -0.4647 -0.0372 0.2028 0.111(7) Uiso calc R 1 . H
H8'\b -0.5298 0.1382 0.1895 0.111(7) Uiso calc R 1 . H
H8'\g -0.4629 0.1004 0.2438 0.111(7) Uiso calc R 1 . H
C8'' -0.2464(8) 0.3097(8) 0.2027(2) 0.077(2) Uani d . 1 . C
H8''\a -0.1331 0.3418 0.1945 0.111(7) Uiso calc R 1 . H
H8''\b -0.2677 0.3309 0.2376 0.111(7) Uiso calc R 1 . H
H8''\g -0.3245 0.3707 0.1825 0.111(7) Uiso calc R 1 . H
C9 0.1537(5) 0.3170(5) 0.10158(15) 0.0453(9) Uani d . 1 . C
O9 0.2710(3) 0.2405(4) 0.11787(13) 0.0593(8) Uani d . 1 . O
C10 0.1736(6) 0.4743(6) 0.0735(2) 0.0606(12) Uani d . 1 . C
H10\a 0.0747 0.5417 0.0791 0.072(4) Uiso calc R 1 . H
H10\b 0.1811 0.4516 0.0378 0.072(4) Uiso calc R 1 . H
C11 0.3323(6) 0.5684(5) 0.09026(15) 0.0495(10) Uani d . 1 . C
H11 0.4291 0.4951 0.0864 0.072(4) Uiso calc R 1 . H
C11' 0.3221(12) 0.6162(8) 0.1454(2) 0.101(2) Uani d . 1 . C
H11\a 0.3092 0.5199 0.1656 0.111(7) Uiso calc R 1 . H
H11\b 0.2270 0.6868 0.1505 0.111(7) Uiso calc R 1 . H
H11\g 0.4237 0.6720 0.1549 0.111(7) Uiso calc R 1 . H
C12 0.3596(6) 0.7128(6) 0.0553(2) 0.0557(11) Uani d . 1 . C
C12' 0.4125(12) 0.6680(9) 0.0041(2) 0.107(3) Uani d . 1 . C
H12'\a 0.3160 0.6329 -0.0148 0.111(7) Uiso calc R 1 . H
H12'\b 0.4935 0.5810 0.0058 0.111(7) Uiso calc R 1 . H
H12'\g 0.4627 0.7609 -0.0120 0.111(7) Uiso calc R 1 . H
C13 0.3411(7) 0.8656(6) 0.0691(2) 0.0720(10) Uani d . 1 . C
H13\a 0.3617 0.9492 0.0463 0.072(4) Uiso calc R 1 . H
H13\b 0.3075 0.8902 0.1018 0.072(4) Uiso calc R 1 . H

loop_
_atom_type_symbol
_atom_type_description
_atom_type_scat_dispersion_real
_atom_type_scat_dispersion_imag
_atom_type_scat_source
C C 0.0181 0.0091 'International Tables Vol C Tables 4.2.6.8 and 6.1.1.4'
H H 0.0000 0.0000 'International Tables Vol C Tables 4.2.6.8 and 6.1.1.4'
N N 0.0311 0.0180 'International Tables Vol C Tables 4.2.6.8 and 6.1.1.4'
O O 0.0492 0.0322 'International Tables Vol C Tables 4.2.6.8 and 6.1.1.4'
S S 0.3331 0.5567 'International Tables Vol C Tables 4.2.6.8 and 6.1.1.4'

loop_
_geom_angle_atom_site_label_1
_geom_angle_atom_site_label_2
_geom_angle_atom_site_label_3
_geom_angle
_geom_angle_publ_flag
C9 N1 C7a 119.1(3) yes
C9 N1 S2 123.0(3) yes
C7a N1 S2 112.2(3) yes
O2' S2 O2 118.0(3) yes
O2' S2 N1 109.2(2) yes
O2 S2 N1 108.9(2) yes
O2' S2 C3 111.4(3) yes
O2 S2 C3 111.0(2) yes
N1 S2 C3 96.0(2) yes
C3a C3 S2 106.4(3) ?
C3 C3a C7a 109.0(3) ?
C3 C3a C4 116.5(4) ?
C7a C3a C4 104.8(4) ?
C3 C3a C8 118.2(4) ?
C7a C3a C8 105.0(3) ?
C4 C3a C8 101.9(4) ?
C3a C4 C5 101.2(4) ?
C6 C5 C4 104.1(4) ?
C5 C6 C7 108.6(5) ?
C5 C6 C8 103.2(4) ?
C7 C6 C8 102.5(4) ?
C6 C7 C7a 101.3(3) ?
N1 C7a C3a 107.2(3) ?
N1 C7a C7 116.0(4) ?
C3a C7a C7 103.4(3) ?
C8'' C8 C8' 108.0(5) ?
C8'' C8 C6 114.6(5) ?
C8' C8 C6 113.9(4) ?
C8'' C8 C3a 115.0(4) ?
C8' C8 C3a 113.1(4) ?
C6 C8 C3a 91.7(4) ?
O9 C9 N1 119.4(4) ?
O9 C9 C10 123.2(4) ?
N1 C9 C10 117.4(4) ?
C9 C10 C11 111.9(4) ?
C11' C11 C12 113.4(4) ?
C11' C11 C10 111.4(5) ?
C12 C11 C10 109.2(4) ?
C13 C12 C12' 122.0(5) ?
C13 C12 C11 123.7(5) ?
C12' C12 C11 114.3(4) ?

loop_
_geom_bond_atom_site_label_1
_geom_bond_atom_site_label_2
_geom_bond_site_symmetry_2
_geom_bond_distance
_geom_bond_publ_flag
N1 C9 . 1.387(5) yes
N1 C7a . 1.464(5) yes
N1 S2 . 1.694(3) yes
O2 S2 . 1.437(4) yes
O2' S2 . 1.422(4) yes
S2 C3 . 1.795(4) yes
C3 C3a . 1.523(5) ?
C3a C7a . 1.540(6) ?
C3a C4 . 1.553(6) ?
C3a C8 . 1.561(6) ?
C4 C5 . 1.562(7) ?
C5 C6 . 1.522(9) ?
C6 C7 . 1.543(6) ?
C6 C8 . 1.556(7) ?
C7 C7a . 1.565(5) ?
C8 C8'' . 1.537(9) ?
C8 C8' . 1.545(7) ?
C9 O9 . 1.202(5) ?
C9 C10 . 1.498(6) ?
C10 C11 . 1.541(6) ?
C11 C11' . 1.519(7) ?
C11 C12 . 1.521(6) ?
C12 C13 . 1.314(7) ?
C12 C12' . 1.468(7) ?

loop_
_geom_torsion_atom_site_label_1
_geom_torsion_atom_site_label_2
_geom_torsion_atom_site_label_3
_geom_torsion_atom_site_label_4
_geom_torsion
_geom_torsion_publ_flag
N1 C9 C10 C11 150.1(4) yes
C9 C10 C11 C12 171.6(4) yes
C10 C11 C12 C13 111.3(6) yes
O9 C9 C10 C11 -29.2(6) yes
C11' C11 C12 C13 -13.6(8) yes
N1 S2 C3 C3a 6.6(3) yes
S2 C3 C3a C7a -23.0(4) yes
C3 C3a C7a N1 32.2(5) yes
S2 N1 C7a C3a -27.6(4) yes
C7a N1 S2 C3 12.6(3) yes
C3a C4 C5 C6 3.8(5) yes
C4 C5 C6 C7 -74.9(5) yes
C5 C6 C7 C7a 65.3(5) yes
C6 C7 C7a C3a 9.3(5) yes
C4 C3a C7a C7 -79.4(4) yes
C7a C3a C4 C5 69.7(5) yes

loop_
_cod_related_entry_id
_cod_related_entry_database
_cod_related_entry_code
1 ChemSpider 21183110
